data_4511189
loop_
_publ_author_name
'Han, Jie'
'Zhao, Liang'
'Yau, Chung-Wah'
'Mak, Thomas C. W.'

_publ_section_title
;
 Hydrogen-Bonded Networks Constructed with 5-Nitrobarbiturate
;
_journal_issue 1
_journal_name_full 'Crystal Growth &amp; Design'
_journal_page_first 308
_journal_paper_doi 10.1021/cg800487b
_journal_volume 9
_journal_year 2009
_chemical_formula_moiety '[(C3H7)4N](C4H2N3O5)(H2O)'
_chemical_formula_sum 'C16 H32 N4 O6'
_chemical_formula_weight 376.46
_chemical_name_systematic
; 
 ? 
;
_space_group_IT_number 14
_symmetry_cell_setting monoclinic
_symmetry_space_group_name_Hall '-P 2ybc'
_symmetry_space_group_name_H-M 'P 1 21/c 1'
_atom_sites_solution_hydrogens geom
_atom_sites_solution_primary direct
_atom_sites_solution_secondary difmap
_audit_creation_method SHELXL-97
_cell_angle_alpha 90.00
_cell_angle_beta 98.182(6)
_cell_angle_gamma 90.00
_cell_formula_units_Z 8
_cell_length_a 7.9086(11)
_cell_length_b 30.211(4)
_cell_length_c 17.531(2)
_cell_measurement_temperature 293(2)
_cell_volume 4146.0(9)
_computing_structure_refinement 'SHELXL-97 (Sheldrick, 1997)'
_computing_structure_solution 'SHELXS-97 (Sheldrick, 1990)'
_diffrn_ambient_temperature 293(2)
_diffrn_measured_fraction_theta_full 0.987
_diffrn_measured_fraction_theta_max 0.987
_diffrn_radiation_monochromator graphite
_diffrn_radiation_source 'fine-focus sealed tube'
_diffrn_radiation_type MoK\a
_diffrn_radiation_wavelength 0.71073
_diffrn_reflns_av_R_equivalents 0.0367
_diffrn_reflns_av_sigmaI/netI 0.0457
_diffrn_reflns_limit_h_max 10
_diffrn_reflns_limit_h_min -10
_diffrn_reflns_limit_k_max 39
_diffrn_reflns_limit_k_min -38
_diffrn_reflns_limit_l_max 20
_diffrn_reflns_limit_l_min -23
_diffrn_reflns_number 28114
_diffrn_reflns_theta_full 27.98
_diffrn_reflns_theta_max 27.98
_diffrn_reflns_theta_min 1.79
_exptl_absorpt_coefficient_mu 0.092
_exptl_absorpt_correction_T_max 1.000000
_exptl_absorpt_correction_T_min 0.821375
_exptl_absorpt_correction_type multi-scan
_exptl_crystal_colour Yellow
_exptl_crystal_density_diffrn 1.206
_exptl_crystal_density_method 'not measured'
_exptl_crystal_description Block
_exptl_crystal_F_000 1632
_exptl_crystal_size_max 0.49
_exptl_crystal_size_mid 0.43
_exptl_crystal_size_min 0.40
_refine_diff_density_max 0.368
_refine_diff_density_min -0.565
_refine_diff_density_rms 0.045
_refine_ls_extinction_coef 0
_refine_ls_extinction_method none
_refine_ls_goodness_of_fit_ref 1.027
_refine_ls_hydrogen_treatment mixed
_refine_ls_matrix_type full
_refine_ls_number_parameters 485
_refine_ls_number_reflns 9862
_refine_ls_number_restraints 0
_refine_ls_restrained_S_all 1.027
_refine_ls_R_factor_all 0.1145
_refine_ls_R_factor_gt 0.0596
_refine_ls_shift/su_max 0.000
_refine_ls_shift/su_mean 0.000
_refine_ls_structure_factor_coef Fsqd
_refine_ls_weighting_details 'calc w=1/[\s^2^(Fo^2^)+(0.1028P)^2^+0.9970P] where P=(Fo^2^+2Fc^2^)/3'
_refine_ls_weighting_scheme calc
_refine_ls_wR_factor_gt 0.1755
_refine_ls_wR_factor_ref 0.2199
_reflns_number_gt 5176
_reflns_number_total 9862
_reflns_threshold_expression >2sigma(I)
_cod_data_source_file cg800487b_si_002.cif
_cod_data_source_block complex2
_cod_depositor_comments
;
The following automatic conversions were performed:

'_symmetry_cell_setting' value 'Monoclinic' changed to 'monoclinic'
according to
/usr/data/users/saulius/automatic-downloads/retrospective/ACS/lib/dictionaries/cif_core.dic
dictionary named 'cif_core.dic' version 2.4.2 from 2011-04-26.

Automatic conversion script
Id: cif_fix_values 2281 2013-09-26 08:29:07Z andrius 
;
_cod_original_cell_volume 4146.1(10)
_cod_original_sg_symbol_H-M P21/c
_cod_database_code 4511189

loop_
_symmetry_equiv_pos_as_xyz
'x, y, z'
'-x, y+1/2, -z+1/2'
'-x, -y, -z'
'x, -y-1/2, z-1/2'

loop_
_atom_site_label
_atom_site_type_symbol
_atom_site_fract_x
_atom_site_fract_y
_atom_site_fract_z
_atom_site_U_iso_or_equiv
_atom_site_adp_type
_atom_site_occupancy
_atom_site_symmetry_multiplicity
_atom_site_calc_flag
_atom_site_refinement_flags
O1 O 0.1103(2) 0.41990(6) 0.70769(10) 0.0654(5) Uani 1 1 d .
O2 O 0.0792(3) 0.34979(6) 0.68670(12) 0.0830(6) Uani 1 1 d .
O3 O 0.2067(2) 0.32211(5) 0.56184(10) 0.0598(4) Uani 1 1 d .
O4 O 0.1132(3) 0.41318(6) 0.35596(12) 0.0825(6) Uani 1 1 d .
O5 O 0.0001(3) 0.46958(5) 0.58314(11) 0.0689(5) Uani 1 1 d .
N1 N 0.0985(2) 0.38790(6) 0.66370(12) 0.0531(5) Uani 1 1 d .
N2 N 0.1554(3) 0.36855(7) 0.46098(13) 0.0576(5) Uani 1 1 d .
H2N H 0.178(3) 0.3494(9) 0.4352(16) 0.058(8) Uiso 1 1 d .
N3 N 0.0604(3) 0.44018(7) 0.47165(13) 0.0613(6) Uani 1 1 d .
H3N H 0.027(3) 0.4647(10) 0.4521(16) 0.067(8) Uiso 1 1 d .
C1 C 0.1031(3) 0.39476(7) 0.58375(13) 0.0469(5) Uani 1 1 d .
C2 C 0.1561(3) 0.35914(7) 0.53880(14) 0.0488(5) Uani 1 1 d .
C3 C 0.1094(4) 0.40777(8) 0.42459(16) 0.0605(6) Uani 1 1 d .
C4 C 0.0524(3) 0.43696(7) 0.55048(15) 0.0519(6) Uani 1 1 d .
O6 O 0.5282(3) 0.12852(7) 0.56248(14) 0.0951(8) Uani 1 1 d .
O7 O 0.4046(3) 0.09774(6) 0.45951(14) 0.0910(7) Uani 1 1 d .
O8 O 0.4618(3) 0.15538(6) 0.33933(11) 0.0765(6) Uani 1 1 d .
O9 O 0.2644(2) 0.29375(5) 0.37529(10) 0.0633(5) Uani 1 1 d .
O10 O 0.3393(2) 0.20376(5) 0.58384(10) 0.0626(5) Uani 1 1 d .
N4 N 0.4493(3) 0.13113(6) 0.49725(13) 0.0585(5) Uani 1 1 d .
N5 N 0.3626(3) 0.22387(7) 0.35957(13) 0.0540(5) Uani 1 1 d .
H5N H 0.365(3) 0.2296(8) 0.3166(16) 0.051(8) Uiso 1 1 d .
N6 N 0.3086(3) 0.24752(6) 0.47819(11) 0.0497(5) Uani 1 1 d .
H6N H 0.281(3) 0.2664(8) 0.5040(15) 0.051(7) Uiso 1 1 d .
C6 C 0.4123(3) 0.18113(8) 0.38552(14) 0.0524(6) Uani 1 1 d .
C7 C 0.3097(3) 0.25720(7) 0.40258(13) 0.0489(5) Uani 1 1 d .
C8 C 0.3526(3) 0.20711(7) 0.51453(13) 0.0464(5) Uani 1 1 d .
C9 C 0.2901(4) 0.68201(10) 0.76952(18) 0.0728(8) Uani 1 1 d .
H9A H 0.3814 0.7030 0.7660 0.087 Uiso 1 1 calc R
H9B H 0.3344 0.6596 0.8067 0.087 Uiso 1 1 calc R
C10 C 0.2448(5) 0.66018(13) 0.6925(2) 0.1052(12) Uani 1 1 d .
H10A H 0.1940 0.6818 0.6552 0.126 Uiso 1 1 calc R
H10B H 0.1615 0.6370 0.6962 0.126 Uiso 1 1 calc R
C5 C 0.4030(3) 0.17402(7) 0.46533(13) 0.0484(5) Uani 1 1 d .
N7 N 0.1444(2) 0.70630(7) 0.80066(12) 0.0559(5) Uani 1 1 d .
C11 C 0.4019(8) 0.64060(18) 0.6658(4) 0.181(3) Uani 1 1 d .
H11A H 0.3714 0.6275 0.6158 0.271 Uiso 1 1 calc R
H11B H 0.4494 0.6183 0.7017 0.271 Uiso 1 1 calc R
H11C H 0.4849 0.6635 0.6629 0.271 Uiso 1 1 calc R
C12 C -0.0048(3) 0.67480(9) 0.80826(16) 0.0628(7) Uani 1 1 d .
H12A H -0.0952 0.6918 0.8265 0.075 Uiso 1 1 calc R
H12B H -0.0489 0.6638 0.7573 0.075 Uiso 1 1 calc R
C13 C 0.0355(5) 0.63558(11) 0.8612(2) 0.0904(10) Uani 1 1 d .
H13A H 0.0673 0.6458 0.9137 0.108 Uiso 1 1 calc R
H13B H 0.1312 0.6193 0.8462 0.108 Uiso 1 1 calc R
C14 C -0.1188(5) 0.60551(11) 0.8569(2) 0.0943(10) Uani 1 1 d .
H14A H -0.0925 0.5808 0.8910 0.141 Uiso 1 1 calc R
H14B H -0.1485 0.5949 0.8051 0.141 Uiso 1 1 calc R
H14C H -0.2132 0.6217 0.8719 0.141 Uiso 1 1 calc R
C15 C 0.2233(3) 0.72523(9) 0.87759(16) 0.0661(7) Uani 1 1 d .
H15A H 0.2738 0.7011 0.9096 0.079 Uiso 1 1 calc R
H15B H 0.3150 0.7451 0.8688 0.079 Uiso 1 1 calc R
C16 C 0.1040(4) 0.74990(11) 0.92153(19) 0.0834(9) Uani 1 1 d .
H16A H 0.0140 0.7303 0.9331 0.100 Uiso 1 1 calc R
H16B H 0.0517 0.7742 0.8906 0.100 Uiso 1 1 calc R
C17 C 0.2035(5) 0.76792(12) 0.99682(18) 0.0915(10) Uani 1 1 d .
H17A H 0.1268 0.7836 1.0250 0.137 Uiso 1 1 calc R
H17B H 0.2913 0.7877 0.9851 0.137 Uiso 1 1 calc R
H17C H 0.2545 0.7438 1.0274 0.137 Uiso 1 1 calc R
C18 C 0.0703(3) 0.74255(8) 0.74505(15) 0.0595(6) Uani 1 1 d .
H18A H 0.0103 0.7284 0.6994 0.071 Uiso 1 1 calc R
H18B H -0.0138 0.7588 0.7691 0.071 Uiso 1 1 calc R
C19 C 0.1950(4) 0.77572(10) 0.71950(19) 0.0781(8) Uani 1 1 d .
H19A H 0.2501 0.7921 0.7638 0.094 Uiso 1 1 calc R
H19B H 0.2827 0.7602 0.6966 0.094 Uiso 1 1 calc R
C20 C 0.1019(4) 0.80753(10) 0.66135(19) 0.0822(9) Uani 1 1 d .
H20A H 0.1816 0.8285 0.6459 0.123 Uiso 1 1 calc R
H20B H 0.0154 0.8229 0.6842 0.123 Uiso 1 1 calc R
H20C H 0.0496 0.7913 0.6171 0.123 Uiso 1 1 calc R
N8 N 0.5908(3) 0.03353(6) 0.26059(13) 0.0587(5) Uani 1 1 d .
C21 C 0.7639(3) 0.03552(9) 0.31110(18) 0.0704(8) Uani 1 1 d .
H21A H 0.7911 0.0062 0.3320 0.085 Uiso 1 1 calc R
H21B H 0.8497 0.0431 0.2789 0.085 Uiso 1 1 calc R
C22 C 0.7764(4) 0.06805(11) 0.3772(2) 0.0860(9) Uani 1 1 d .
H22A H 0.7001 0.0590 0.4130 0.103 Uiso 1 1 calc R
H22B H 0.7415 0.0972 0.3576 0.103 Uiso 1 1 calc R
C23 C 0.9574(5) 0.07012(16) 0.4186(3) 0.1243(16) Uani 1 1 d .
H23A H 0.9633 0.0909 0.4604 0.186 Uiso 1 1 calc R
H23B H 1.0326 0.0795 0.3832 0.186 Uiso 1 1 calc R
H23C H 0.9914 0.0414 0.4384 0.186 Uiso 1 1 calc R
C24 C 0.5484(3) 0.07776(8) 0.22088(16) 0.0595(6) Uani 1 1 d .
H24A H 0.4400 0.0749 0.1876 0.071 Uiso 1 1 calc R
H24B H 0.5333 0.0996 0.2600 0.071 Uiso 1 1 calc R
C25 C 0.6795(4) 0.09535(11) 0.1731(2) 0.0803(9) Uani 1 1 d .
H25A H 0.7778 0.1063 0.2073 0.096 Uiso 1 1 calc R
H25B H 0.7178 0.0713 0.1430 0.096 Uiso 1 1 calc R
C26 C 0.6095(4) 0.13166(12) 0.1201(2) 0.1023(12) Uani 1 1 d .
H26A H 0.6959 0.1415 0.0907 0.153 Uiso 1 1 calc R
H26B H 0.5750 0.1559 0.1497 0.153 Uiso 1 1 calc R
H26C H 0.5127 0.1209 0.0858 0.153 Uiso 1 1 calc R
C27 C 0.6031(4) -0.00273(9) 0.20068(19) 0.0743(8) Uani 1 1 d .
H27A H 0.7004 0.0038 0.1745 0.089 Uiso 1 1 calc R
H27B H 0.6264 -0.0306 0.2277 0.089 Uiso 1 1 calc R
C28 C 0.4485(5) -0.00903(13) 0.1403(2) 0.1002(12) Uani 1 1 d .
H28A H 0.3554 -0.0210 0.1645 0.120 Uiso 1 1 calc R
H28B H 0.4126 0.0195 0.1183 0.120 Uiso 1 1 calc R
C29 C 0.4839(7) -0.03942(14) 0.0775(2) 0.1234(15) Uani 1 1 d .
H29A H 0.3821 -0.0430 0.0410 0.185 Uiso 1 1 calc R
H29B H 0.5197 -0.0677 0.0990 0.185 Uiso 1 1 calc R
H29C H 0.5727 -0.0271 0.0519 0.185 Uiso 1 1 calc R
C30 C 0.4484(3) 0.02428(8) 0.30825(17) 0.0644(7) Uani 1 1 d .
H30A H 0.4420 0.0490 0.3430 0.077 Uiso 1 1 calc R
H30B H 0.3412 0.0232 0.2737 0.077 Uiso 1 1 calc R
C31 C 0.4644(5) -0.01796(10) 0.3556(2) 0.0873(10) Uani 1 1 d .
H31A H 0.4598 -0.0434 0.3217 0.105 Uiso 1 1 calc R
H31B H 0.5734 -0.0184 0.3890 0.105 Uiso 1 1 calc R
C32 C 0.3206(5) -0.02041(11) 0.4037(2) 0.0997(11) Uani 1 1 d .
H32A H 0.3297 -0.0474 0.4328 0.150 Uiso 1 1 calc R
H32B H 0.2131 -0.0197 0.3705 0.150 Uiso 1 1 calc R
H32C H 0.3278 0.0044 0.4383 0.150 Uiso 1 1 calc R
O1W O 0.0682(4) 0.51923(10) 0.72766(19) 0.1337(11) Uani 1 1 d .
H1WA H 0.0112 0.5403 0.7015 0.160 Uiso 1 1 d .
H1WB H 0.0778 0.4919 0.7215 0.160 Uiso 1 1 d .
O2W O 0.3446(3) 0.26834(6) 0.69597(10) 0.0697(5) Uani 1 1 d .
H2WA H 0.2901 0.2921 0.6658 0.084 Uiso 1 1 d .
H2WB H 0.3444 0.2485 0.6607 0.084 Uiso 1 1 d .

loop_
_atom_site_aniso_label
_atom_site_aniso_U_11
_atom_site_aniso_U_22
_atom_site_aniso_U_33
_atom_site_aniso_U_23
_atom_site_aniso_U_13
_atom_site_aniso_U_12
O1 0.0725(11) 0.0635(11) 0.0605(11) -0.0175(9) 0.0107(9) -0.0021(9)
O2 0.1319(18) 0.0547(11) 0.0692(13) 0.0070(9) 0.0378(12) 0.0073(11)
O3 0.0815(12) 0.0403(8) 0.0590(10) -0.0015(7) 0.0146(9) 0.0118(8)
O4 0.1358(19) 0.0548(11) 0.0604(13) 0.0030(9) 0.0255(12) 0.0139(11)
O5 0.0988(14) 0.0403(9) 0.0720(12) -0.0049(8) 0.0273(10) 0.0107(9)
N1 0.0537(11) 0.0481(11) 0.0593(13) -0.0045(9) 0.0139(9) 0.0020(8)
N2 0.0803(15) 0.0391(11) 0.0548(13) -0.0064(9) 0.0148(11) 0.0063(10)
N3 0.0856(15) 0.0378(11) 0.0629(14) 0.0018(9) 0.0191(11) 0.0089(10)
C1 0.0502(12) 0.0372(11) 0.0548(14) -0.0045(9) 0.0126(10) -0.0030(9)
C2 0.0523(12) 0.0391(11) 0.0553(14) -0.0045(10) 0.0092(11) -0.0013(9)
C3 0.0824(18) 0.0418(12) 0.0585(17) -0.0024(11) 0.0148(13) 0.0012(12)
C4 0.0575(13) 0.0396(12) 0.0602(15) -0.0046(10) 0.0145(11) -0.0023(10)
O6 0.1263(19) 0.0627(12) 0.0841(16) -0.0010(10) -0.0274(14) 0.0218(12)
O7 0.1213(18) 0.0488(11) 0.0990(16) -0.0143(10) 0.0019(14) 0.0010(11)
O8 0.1026(15) 0.0671(12) 0.0634(12) -0.0143(9) 0.0240(11) 0.0276(10)
O9 0.0877(13) 0.0486(9) 0.0522(10) 0.0005(7) 0.0059(9) 0.0138(8)
O10 0.0881(12) 0.0548(10) 0.0463(10) -0.0008(7) 0.0142(9) 0.0141(8)
N4 0.0657(13) 0.0462(11) 0.0620(14) -0.0087(10) 0.0042(11) 0.0111(9)
N5 0.0670(13) 0.0552(12) 0.0404(12) -0.0040(9) 0.0097(10) 0.0097(9)
N6 0.0652(12) 0.0416(10) 0.0427(11) -0.0070(8) 0.0091(9) 0.0122(9)
C6 0.0547(13) 0.0514(13) 0.0514(14) -0.0094(10) 0.0088(11) 0.0109(10)
C7 0.0531(13) 0.0465(12) 0.0462(13) -0.0049(10) 0.0042(10) 0.0054(10)
C8 0.0489(12) 0.0455(12) 0.0440(13) -0.0036(9) 0.0043(10) 0.0052(9)
C9 0.0632(16) 0.0669(17) 0.089(2) 0.0071(15) 0.0137(15) 0.0058(13)
C10 0.131(3) 0.091(2) 0.100(3) -0.018(2) 0.039(2) 0.001(2)
C5 0.0505(12) 0.0432(12) 0.0505(13) -0.0056(10) 0.0036(10) 0.0083(9)
N7 0.0536(11) 0.0552(11) 0.0570(13) 0.0000(9) 0.0010(9) -0.0029(9)
C11 0.220(6) 0.137(4) 0.213(6) -0.047(4) 0.127(5) 0.022(4)
C12 0.0613(15) 0.0613(15) 0.0653(17) 0.0041(12) 0.0068(13) -0.0108(12)
C13 0.098(2) 0.0710(19) 0.098(2) 0.0218(17) 0.0018(19) -0.0166(17)
C14 0.113(3) 0.0698(19) 0.103(3) 0.0037(17) 0.027(2) -0.0252(18)
C15 0.0622(15) 0.0685(17) 0.0637(17) -0.0010(13) -0.0046(13) -0.0033(12)
C16 0.080(2) 0.088(2) 0.080(2) -0.0090(17) 0.0039(17) 0.0100(16)
C17 0.122(3) 0.092(2) 0.0587(19) -0.0093(16) 0.0053(18) 0.003(2)
C18 0.0563(14) 0.0594(14) 0.0605(16) 0.0074(12) 0.0009(12) 0.0005(11)
C19 0.0732(18) 0.0717(18) 0.087(2) 0.0135(16) 0.0042(16) -0.0142(14)
C20 0.097(2) 0.0674(18) 0.085(2) 0.0108(15) 0.0228(18) 0.0004(16)
N8 0.0583(12) 0.0484(11) 0.0697(14) -0.0063(9) 0.0100(10) 0.0122(9)
C21 0.0620(16) 0.0649(16) 0.083(2) -0.0014(14) 0.0038(14) 0.0210(13)
C22 0.080(2) 0.081(2) 0.093(2) -0.0132(17) -0.0013(18) 0.0147(16)
C23 0.101(3) 0.146(4) 0.113(3) -0.025(3) -0.028(2) 0.018(3)
C24 0.0538(13) 0.0507(13) 0.0745(18) -0.0013(12) 0.0111(12) 0.0105(11)
C25 0.0641(17) 0.079(2) 0.100(2) 0.0082(17) 0.0200(17) 0.0075(14)
C26 0.085(2) 0.098(3) 0.124(3) 0.036(2) 0.016(2) 0.0010(19)
C27 0.0796(18) 0.0585(16) 0.087(2) -0.0122(14) 0.0196(16) 0.0155(14)
C28 0.091(2) 0.100(3) 0.105(3) -0.037(2) -0.001(2) 0.0086(19)
C29 0.177(4) 0.102(3) 0.091(3) -0.016(2) 0.016(3) -0.020(3)
C30 0.0652(15) 0.0502(14) 0.0792(19) 0.0003(12) 0.0152(14) 0.0084(11)
C31 0.100(2) 0.0618(18) 0.103(3) 0.0179(16) 0.026(2) 0.0185(16)
C32 0.123(3) 0.079(2) 0.103(3) 0.0267(19) 0.036(2) 0.009(2)
O1W 0.149(3) 0.124(2) 0.123(2) -0.0001(18) 0.000(2) 0.0342(19)
O2W 0.1033(14) 0.0601(11) 0.0432(10) 0.0007(8) 0.0024(9) 0.0075(10)

loop_
_atom_type_symbol
_atom_type_description
_atom_type_scat_dispersion_real
_atom_type_scat_dispersion_imag
_atom_type_scat_source
C C 0.0033 0.0016 'International Tables Vol C Tables 4.2.6.8 and 6.1.1.4'
H H 0.0000 0.0000 'International Tables Vol C Tables 4.2.6.8 and 6.1.1.4'
N N 0.0061 0.0033 'International Tables Vol C Tables 4.2.6.8 and 6.1.1.4'
O O 0.0106 0.0060 'International Tables Vol C Tables 4.2.6.8 and 6.1.1.4'

loop_
_geom_angle_atom_site_label_1
_geom_angle_atom_site_label_2
_geom_angle_atom_site_label_3
_geom_angle
O1 N1 O2 121.9(2)
O1 N1 C1 119.51(19)
O2 N1 C1 118.59(19)
C3 N2 C2 126.6(2)
C3 N3 C4 127.1(2)
N1 C1 C2 118.92(19)
N1 C1 C4 119.01(19)
C2 C1 C4 122.1(2)
O3 C2 N2 117.4(2)
O3 C2 C1 127.4(2)
N2 C2 C1 115.2(2)
O4 C3 N2 122.2(2)
O4 C3 N3 123.2(2)
N2 C3 N3 114.6(2)
O5 C4 N3 117.9(2)
O5 C4 C1 127.6(2)
N3 C4 C1 114.5(2)
O6 N4 O7 121.2(2)
O6 N4 C5 119.27(19)
O7 N4 C5 119.5(2)
C7 N5 C6 126.5(2)
C7 N6 C8 126.7(2)
O8 C6 N5 118.0(2)
O8 C6 C5 128.1(2)
N5 C6 C5 113.85(19)
O9 C7 N6 121.9(2)
O9 C7 N5 122.8(2)
N6 C7 N5 115.3(2)
O10 C8 N6 117.92(19)
O10 C8 C5 127.7(2)
N6 C8 C5 114.4(2)
C10 C9 N7 115.9(3)
C9 C10 C11 110.5(4)
C8 C5 C6 123.3(2)
C8 C5 N4 118.5(2)
C6 C5 N4 118.11(19)
C15 N7 C18 111.69(19)
C15 N7 C9 105.3(2)
C18 N7 C9 110.9(2)
C15 N7 C12 112.4(2)
C18 N7 C12 105.67(18)
C9 N7 C12 111.1(2)
C13 C12 N7 116.2(2)
C12 C13 C14 110.0(3)
C16 C15 N7 115.8(2)
C15 C16 C17 109.6(3)
C19 C18 N7 117.1(2)
C20 C19 C18 110.1(2)
C30 N8 C24 106.27(18)
C30 N8 C21 111.3(2)
C24 N8 C21 110.7(2)
C30 N8 C27 111.7(2)
C24 N8 C27 110.2(2)
C21 N8 C27 106.73(19)
C22 C21 N8 115.3(2)
C21 C22 C23 110.4(3)
C25 C24 N8 115.8(2)
C26 C25 C24 112.2(2)
C28 C27 N8 116.5(2)
C29 C28 C27 112.1(3)
C31 C30 N8 116.4(2)
C32 C31 C30 109.6(3)

loop_
_geom_bond_atom_site_label_1
_geom_bond_atom_site_label_2
_geom_bond_distance
O1 N1 1.232(2)
O2 N1 1.237(3)
O3 C2 1.236(3)
O4 C3 1.219(3)
O5 C4 1.240(3)
N1 C1 1.422(3)
N2 C3 1.370(3)
N2 C2 1.393(3)
N3 C3 1.371(3)
N3 C4 1.396(3)
C1 C2 1.431(3)
C1 C4 1.435(3)
O6 N4 1.225(3)
O7 N4 1.230(3)
O8 C6 1.227(3)
O9 C7 1.236(3)
O10 C8 1.239(3)
N4 C5 1.438(3)
N5 C7 1.359(3)
N5 C6 1.406(3)
N6 C7 1.359(3)
N6 C8 1.398(3)
C6 C5 1.428(3)
C8 C5 1.414(3)
C9 C10 1.499(5)
C9 N7 1.530(3)
C10 C11 1.509(6)
N7 C15 1.515(3)
N7 C18 1.527(3)
N7 C12 1.536(3)
C12 C13 1.511(4)
C13 C14 1.514(4)
C15 C16 1.498(4)
C16 C17 1.537(4)
C18 C19 1.518(4)
C19 C20 1.514(4)
N8 C30 1.521(3)
N8 C24 1.522(3)
N8 C21 1.522(3)
N8 C27 1.530(3)
C21 C22 1.511(4)
C22 C23 1.512(5)
C24 C25 1.519(4)
C25 C26 1.492(4)
C27 C28 1.511(5)
C28 C29 1.491(5)
C30 C31 1.518(4)
C31 C32 1.510(5)

loop_
_geom_hbond_atom_site_label_D
_geom_hbond_atom_site_label_H
_geom_hbond_atom_site_label_A
_geom_hbond_distance_DH
_geom_hbond_distance_HA
_geom_hbond_distance_DA
_geom_hbond_angle_DHA
_geom_hbond_site_symmetry_A
N2 H2N O9 0.77(3) 2.14(3) 2.911(3) 173(3) .
N3 H3N O5 0.84(3) 2.08(3) 2.908(3) 166(3) 3_566
N5 H5N O2W 0.78(3) 2.10(3) 2.861(3) 167(3) 4_565
N6 H6N O3 0.78(3) 2.09(3) 2.866(3) 173(3) .
O1W H1WA O4 0.873(3) 1.916(2) 2.789(4) 179.8(3) 3_566
O1W H1WB O1 0.838(3) 2.2072(18) 3.045(3) 178.3(2) .
O1W H1WB O5 0.838(3) 2.5081(19) 2.928(4) 112.0(2) .
O2W H2WA O3 0.9568(17) 2.0584(17) 2.937(2) 151.90(11) .
O2W H2WA O2 0.9568(17) 2.475(2) 3.223(3) 134.93(12) .
O2W H2WB O10 0.8612(17) 1.9048(17) 2.766(2) 178.48(15) .

loop_
_geom_torsion_atom_site_label_1
_geom_torsion_atom_site_label_2
_geom_torsion_atom_site_label_3
_geom_torsion_atom_site_label_4
_geom_torsion
O1 N1 C1 C2 155.7(2)
O2 N1 C1 C2 -25.7(3)
O1 N1 C1 C4 -25.0(3)
O2 N1 C1 C4 153.5(2)
C3 N2 C2 O3 -177.9(2)
C3 N2 C2 C1 -0.1(4)
N1 C1 C2 O3 -3.0(4)
C4 C1 C2 O3 177.8(2)
N1 C1 C2 N2 179.4(2)
C4 C1 C2 N2 0.2(3)
C2 N2 C3 O4 179.7(3)
C2 N2 C3 N3 0.2(4)
C4 N3 C3 O4 -179.9(3)
C4 N3 C3 N2 -0.4(4)
C3 N3 C4 O5 -178.0(3)
C3 N3 C4 C1 0.5(4)
N1 C1 C4 O5 -1.3(4)
C2 C1 C4 O5 177.9(2)
N1 C1 C4 N3 -179.6(2)
C2 C1 C4 N3 -0.4(3)
C7 N5 C6 O8 -177.8(2)
C7 N5 C6 C5 0.2(4)
C8 N6 C7 O9 178.2(2)
C8 N6 C7 N5 -1.4(3)
C6 N5 C7 O9 -178.4(2)
C6 N5 C7 N6 1.1(4)
C7 N6 C8 O10 -177.9(2)
C7 N6 C8 C5 0.2(3)
N7 C9 C10 C11 175.6(3)
O10 C8 C5 C6 179.2(2)
N6 C8 C5 C6 1.3(3)
O10 C8 C5 N4 -1.5(4)
N6 C8 C5 N4 -179.48(19)
O8 C6 C5 C8 176.3(3)
N5 C6 C5 C8 -1.4(3)
O8 C6 C5 N4 -3.0(4)
N5 C6 C5 N4 179.3(2)
O6 N4 C5 C8 -37.6(3)
O7 N4 C5 C8 140.3(2)
O6 N4 C5 C6 141.7(3)
O7 N4 C5 C6 -40.4(3)
C10 C9 N7 C15 -179.7(3)
C10 C9 N7 C18 -58.8(3)
C10 C9 N7 C12 58.4(3)
C15 N7 C12 C13 -57.7(3)
C18 N7 C12 C13 -179.8(3)
C9 N7 C12 C13 59.9(3)
N7 C12 C13 C14 -174.7(3)
C18 N7 C15 C16 61.3(3)
C9 N7 C15 C16 -178.3(3)
C12 N7 C15 C16 -57.3(3)
N7 C15 C16 C17 -178.6(2)
C15 N7 C18 C19 64.4(3)
C9 N7 C18 C19 -52.6(3)
C12 N7 C18 C19 -173.1(2)
N7 C18 C19 C20 176.8(2)
C30 N8 C21 C22 -55.0(3)
C24 N8 C21 C22 62.9(3)
C27 N8 C21 C22 -177.1(3)
N8 C21 C22 C23 -174.8(3)
C30 N8 C24 C25 176.6(2)
C21 N8 C24 C25 55.6(3)
C27 N8 C24 C25 -62.2(3)
N8 C24 C25 C26 164.7(3)
C30 N8 C27 C28 61.8(4)
C24 N8 C27 C28 -56.1(3)
C21 N8 C27 C28 -176.3(3)
N8 C27 C28 C29 170.2(3)
C24 N8 C30 C31 -178.4(3)
C21 N8 C30 C31 -57.8(3)
C27 N8 C30 C31 61.3(3)
N8 C30 C31 C32 175.8(3)
